data_4306905
loop_
_publ_author_name
'Fuh-An Yang'
'Chih-Wei Guo'
'Yao-Jung Chen'
'Jyh-Horung Chen'
'Shin-Shin Wang'
'Jo-Yu Tung'
'Lian-Pin Hwang'
'Shanmugam Elango'

_publ_section_title
;
ESR, Zero-Field Splitting, and Magnetic Exchange of Exchange-Coupled
Copper(II)-Copper(II) Pairs in Copper(II) Tetraphenylporphyrin N-Oxide#
;
_journal_name_full 'Inorganic Chemistry'
_journal_page_first 578
_journal_page_last 585
_journal_paper_doi 10.1021/ic0611802
_journal_volume 46
_journal_year 2007
_chemical_formula_sum 'C90 H58 Cl6 Cu2 N8 O2'
_chemical_formula_weight 1623.18
_chemical_name_systematic
; 
 ? 
;
_space_group_IT_number 2
_symmetry_cell_setting triclinic
_symmetry_space_group_name_Hall '-P 1'
_symmetry_space_group_name_H-M 'P -1'
_atom_sites_solution_hydrogens geom
_atom_sites_solution_primary direct
_atom_sites_solution_secondary difmap
_audit_creation_method SHELXL-97
_cell_angle_alpha 74.468(2)
_cell_angle_beta 77.592(2)
_cell_angle_gamma 67.561(2)
_cell_formula_units_Z 1
_cell_length_a 11.2579(10)
_cell_length_b 13.2668(11)
_cell_length_c 13.8772(12)
_cell_measurement_reflns_used 3334
_cell_measurement_temperature 295(2)
_cell_measurement_theta_max 25
_cell_measurement_theta_min 2.5
_cell_volume 1830.9(3)
_computing_cell_refinement 'Bruker SMART'
_computing_data_collection 'Bruker SMART'
_computing_data_reduction 'Bruker SAINT'
_computing_molecular_graphics 'Bruker SHELXTL'
_computing_publication_material 'Bruker SHELXTL'
_computing_structure_refinement 'SHELXL-97 (Sheldrick, 1997)'
_computing_structure_solution 'SHELXS-97 (Sheldrick, 1990)'
_diffrn_ambient_temperature 295(2)
_diffrn_measured_fraction_theta_full 0.992
_diffrn_measured_fraction_theta_max 0.992
_diffrn_measurement_device_type 'CCD area detector'
_diffrn_measurement_method 'phi and omega scans'
_diffrn_radiation_monochromator graphite
_diffrn_radiation_source 'fine-focus sealed tube'
_diffrn_radiation_type MoK\a
_diffrn_radiation_wavelength 0.71073
_diffrn_reflns_av_R_equivalents 0.0532
_diffrn_reflns_av_sigmaI/netI 0.1035
_diffrn_reflns_limit_h_max 15
_diffrn_reflns_limit_h_min -15
_diffrn_reflns_limit_k_max 17
_diffrn_reflns_limit_k_min -17
_diffrn_reflns_limit_l_max 18
_diffrn_reflns_limit_l_min -18
_diffrn_reflns_number 21787
_diffrn_reflns_theta_full 28.37
_diffrn_reflns_theta_max 28.37
_diffrn_reflns_theta_min 1.54
_exptl_absorpt_coefficient_mu 0.859
_exptl_absorpt_correction_T_max 0.918
_exptl_absorpt_correction_T_min 0.902
_exptl_absorpt_correction_type empirical
_exptl_absorpt_process_details empirical
_exptl_crystal_colour Black
_exptl_crystal_density_diffrn 1.472
_exptl_crystal_density_meas ?
_exptl_crystal_density_method .
_exptl_crystal_description Columnar
_exptl_crystal_F_000 830
_exptl_crystal_size_max 0.20
_exptl_crystal_size_mid 0.10
_exptl_crystal_size_min 0.10
_refine_diff_density_max 0.786
_refine_diff_density_min -0.849
_refine_diff_density_rms 0.093
_refine_ls_extinction_method none
_refine_ls_goodness_of_fit_ref 0.954
_refine_ls_hydrogen_treatment constr
_refine_ls_matrix_type full
_refine_ls_number_parameters 491
_refine_ls_number_reflns 9080
_refine_ls_number_restraints 0
_refine_ls_restrained_S_all 0.954
_refine_ls_R_factor_all 0.1446
_refine_ls_R_factor_gt 0.0746
_refine_ls_shift/su_max 0.001
_refine_ls_shift/su_mean 0.000
_refine_ls_structure_factor_coef Fsqd
_refine_ls_weighting_details 'calc w=1/[\s^2^(Fo^2^)+(0.1250P)^2^+0.0000P] where P=(Fo^2^+2Fc^2^)/3'
_refine_ls_weighting_scheme calc
_refine_ls_wR_factor_gt 0.2110
_refine_ls_wR_factor_ref 0.2363
_reflns_number_gt 4180
_reflns_number_total 9080
_reflns_threshold_expression >2sigma(I)
_cod_data_source_file ic0611802si20060628_051633_1.cif
_cod_data_source_block au24m
_cod_depositor_comments
;
The following automatic conversions were performed:
'_symmetry_cell_setting' value 'Triclinic' changed to 'triclinic'
according to '/home/saulius/struct/CIF-dictionaries/cif_core.dic'
dictionary named 'cif_core.dic' version 2.4.1 from 2010-06-29.

Automatic conversion script
Id: cif_fix_enum 1527 2010-12-29 10:47:43Z saulius 
;
_cod_database_code 4306905

loop_
_symmetry_equiv_pos_as_xyz
'x, y, z'
'-x, -y, -z'

loop_
_atom_site_label
_atom_site_type_symbol
_atom_site_fract_x
_atom_site_fract_y
_atom_site_fract_z
_atom_site_U_iso_or_equiv
_atom_site_adp_type
_atom_site_occupancy
_atom_site_symmetry_multiplicity
_atom_site_calc_flag
_atom_site_refinement_flags
_atom_site_disorder_assembly
_atom_site_disorder_group
Cu1 Cu 1.15709(5) 0.45185(5) 0.40137(5) 0.0545(2) Uani 1 1 d . . .
Cl1 Cl 1.4925(3) 0.9291(2) 0.2315(2) 0.1641(11) Uani 1 1 d . . .
O1' O 1.0793(4) 0.5321(4) 0.2932(3) 0.0385(12) Uani 0.628(8) 1 d P . .
O1 O 1.0627(7) 0.4658(6) 0.5096(5) 0.0385(12) Uani 0.37 1 d P . .
N1 N 1.2387(3) 0.5632(3) 0.3949(3) 0.0379(8) Uani 1 1 d . . .
C1 C 1.2634(4) 0.6397(4) 0.3113(3) 0.0429(10) Uani 1 1 d . . .
Cl2 Cl 1.4245(4) 1.0995(3) 0.3439(4) 0.241(2) Uani 1 1 d . . .
N2 N 1.1752(4) 0.3922(3) 0.5580(3) 0.0602(12) Uani 1 1 d . . .
C2 C 1.2807(4) 0.7271(4) 0.3443(4) 0.0499(11) Uani 1 1 d . . .
H2A H 1.2943 0.7908 0.3032 0.060 Uiso 1 1 calc R . .
Cl3 Cl 1.4739(4) 0.8716(4) 0.4447(3) 0.2211(17) Uani 1 1 d . . .
N3 N 1.1281(3) 0.3146(3) 0.3953(3) 0.0398(8) Uani 1 1 d . . .
C3 C 1.2735(4) 0.6998(4) 0.4448(3) 0.0479(11) Uani 1 1 d . . .
H3A H 1.2814 0.7409 0.4863 0.057 Uiso 1 1 calc R . .
N4 N 1.1851(4) 0.4904(4) 0.2255(3) 0.0614(12) Uani 1 1 d . . .
C4 C 1.2514(4) 0.5957(4) 0.4772(3) 0.0410(10) Uani 1 1 d . . .
C5 C 1.2543(4) 0.5333(4) 0.5768(3) 0.0406(10) Uani 1 1 d . . .
C6 C 1.2267(4) 0.4352(4) 0.6116(3) 0.0428(10) Uani 1 1 d . . .
C7 C 1.2508(5) 0.3583(4) 0.7031(3) 0.0523(12) Uani 1 1 d . . .
H7A H 1.2872 0.3647 0.7543 0.063 Uiso 1 1 calc R . .
C8 C 1.2123(5) 0.2733(4) 0.7042(3) 0.0541(12) Uani 1 1 d . . .
H8A H 1.2161 0.2119 0.7566 0.065 Uiso 1 1 calc R . .
C9 C 1.1647(4) 0.2944(4) 0.6108(3) 0.0428(10) Uani 1 1 d . . .
C10 C 1.1205(4) 0.2263(4) 0.5771(3) 0.0419(10) Uani 1 1 d . . .
C11 C 1.0964(4) 0.2410(4) 0.4796(3) 0.0414(10) Uani 1 1 d . . .
C12 C 1.0435(4) 0.1739(4) 0.4471(3) 0.0474(11) Uani 1 1 d . . .
H12A H 1.0112 0.1201 0.4890 0.057 Uiso 1 1 calc R . .
C13 C 1.0488(4) 0.2020(4) 0.3477(4) 0.0469(11) Uani 1 1 d . . .
H13A H 1.0216 0.1710 0.3077 0.056 Uiso 1 1 calc R . .
C14 C 1.1040(4) 0.2893(4) 0.3123(3) 0.0416(10) Uani 1 1 d . . .
C15 C 1.1386(4) 0.3304(4) 0.2103(3) 0.0419(10) Uani 1 1 d . . .
C16 C 1.1914(4) 0.4159(4) 0.1732(3) 0.0424(10) Uani 1 1 d . . .
C17 C 1.2659(5) 0.4374(4) 0.0797(3) 0.0499(12) Uani 1 1 d . . .
H17A H 1.2837 0.4006 0.0270 0.060 Uiso 1 1 calc R . .
C18 C 1.3070(4) 0.5205(4) 0.0798(3) 0.0475(11) Uani 1 1 d . . .
H18A H 1.3594 0.5500 0.0278 0.057 Uiso 1 1 calc R . .
C19 C 1.2566(4) 0.5549(4) 0.1726(3) 0.0432(10) Uani 1 1 d . . .
C20 C 1.2812(4) 0.6341(4) 0.2091(3) 0.0406(10) Uani 1 1 d . . .
C21 C 1.3009(4) 0.5703(4) 0.6505(3) 0.0424(10) Uani 1 1 d . . .
C22 C 1.4218(4) 0.5845(4) 0.6290(4) 0.0513(12) Uani 1 1 d . . .
H22A H 1.4729 0.5726 0.5680 0.062 Uiso 1 1 calc R . .
C23 C 1.4649(5) 0.6163(4) 0.6984(4) 0.0565(13) Uani 1 1 d . . .
H23A H 1.5450 0.6258 0.6836 0.068 Uiso 1 1 calc R . .
C24 C 1.3911(5) 0.6338(4) 0.7884(4) 0.0608(14) Uani 1 1 d . . .
H24A H 1.4203 0.6562 0.8341 0.073 Uiso 1 1 calc R . .
C25 C 1.2733(5) 0.6183(4) 0.8112(4) 0.0550(13) Uani 1 1 d . . .
H25A H 1.2237 0.6283 0.8731 0.066 Uiso 1 1 calc R . .
C26 C 1.2291(4) 0.5877(4) 0.7420(3) 0.0465(11) Uani 1 1 d . . .
H26A H 1.1487 0.5786 0.7575 0.056 Uiso 1 1 calc R . .
C27 C 1.1070(4) 0.1253(4) 0.6515(3) 0.0422(10) Uani 1 1 d . . .
C28 C 1.0291(4) 0.1310(4) 0.7429(3) 0.0487(11) Uani 1 1 d . . .
H28A H 0.9809 0.2006 0.7582 0.058 Uiso 1 1 calc R . .
C29 C 1.0204(5) 0.0381(5) 0.8113(4) 0.0608(14) Uani 1 1 d . . .
H29A H 0.9663 0.0449 0.8719 0.073 Uiso 1 1 calc R . .
C30 C 1.0921(5) -0.0661(5) 0.7907(4) 0.0636(14) Uani 1 1 d . . .
H30A H 1.0864 -0.1297 0.8371 0.076 Uiso 1 1 calc R . .
C31 C 1.1721(5) -0.0751(4) 0.7010(4) 0.0624(14) Uani 1 1 d . . .
H31A H 1.2212 -0.1450 0.6868 0.075 Uiso 1 1 calc R . .
C32 C 1.1793(5) 0.0198(4) 0.6321(4) 0.0526(12) Uani 1 1 d . . .
H32A H 1.2336 0.0130 0.5716 0.063 Uiso 1 1 calc R . .
C33 C 1.1323(4) 0.2733(4) 0.1328(3) 0.0428(10) Uani 1 1 d . . .
C34 C 1.2003(5) 0.1620(4) 0.1363(4) 0.0525(12) Uani 1 1 d . . .
H34A H 1.2479 0.1203 0.1896 0.063 Uiso 1 1 calc R . .
C35 C 1.1992(6) 0.1111(5) 0.0623(4) 0.0658(15) Uani 1 1 d . . .
H35A H 1.2463 0.0356 0.0660 0.079 Uiso 1 1 calc R . .
C36 C 1.1308(6) 0.1691(6) -0.0152(4) 0.0738(18) Uani 1 1 d . . .
H36A H 1.1316 0.1341 -0.0652 0.089 Uiso 1 1 calc R . .
C37 C 1.0605(6) 0.2791(6) -0.0205(4) 0.0718(17) Uani 1 1 d . . .
H37A H 1.0118 0.3193 -0.0734 0.086 Uiso 1 1 calc R . .
C38 C 1.0616(5) 0.3314(5) 0.0542(3) 0.0567(13) Uani 1 1 d . . .
H38A H 1.0137 0.4068 0.0504 0.068 Uiso 1 1 calc R . .
C39 C 1.3422(4) 0.7080(4) 0.1326(3) 0.0439(11) Uani 1 1 d . . .
C40 C 1.2845(5) 0.7747(4) 0.0464(3) 0.0505(12) Uani 1 1 d . . .
H40A H 1.2039 0.7765 0.0379 0.061 Uiso 1 1 calc R . .
C41 C 1.3474(6) 0.8376(5) -0.0257(4) 0.0646(14) Uani 1 1 d . . .
H41A H 1.3091 0.8809 -0.0831 0.078 Uiso 1 1 calc R . .
C42 C 1.4646(6) 0.8375(5) -0.0144(4) 0.0665(15) Uani 1 1 d . . .
H42A H 1.5052 0.8814 -0.0631 0.080 Uiso 1 1 calc R . .
C43 C 1.5225(5) 0.7719(5) 0.0697(4) 0.0651(15) Uani 1 1 d . . .
H43A H 1.6029 0.7712 0.0774 0.078 Uiso 1 1 calc R . .
C44 C 1.4625(5) 0.7074(4) 0.1426(4) 0.0551(13) Uani 1 1 d . . .
H44A H 1.5030 0.6631 0.1989 0.066 Uiso 1 1 calc R . .
C45 C 1.5026(10) 0.9665(8) 0.3388(8) 0.139(3) Uani 1 1 d . . .
H45B H 1.5943 0.9564 0.3349 0.167 Uiso 1 1 calc R . .

loop_
_atom_site_aniso_label
_atom_site_aniso_U_11
_atom_site_aniso_U_22
_atom_site_aniso_U_33
_atom_site_aniso_U_23
_atom_site_aniso_U_13
_atom_site_aniso_U_12
Cu1 0.0428(3) 0.0450(4) 0.0775(5) -0.0097(3) -0.0097(3) -0.0179(3)
Cl1 0.176(3) 0.139(2) 0.158(2) -0.0488(18) -0.062(2) 0.0006(19)
O1' 0.035(2) 0.050(3) 0.030(2) -0.0113(18) -0.0002(16) -0.0130(17)
O1 0.035(2) 0.050(3) 0.030(2) -0.0113(18) -0.0002(16) -0.0130(17)
N1 0.0391(18) 0.044(2) 0.0303(19) -0.0076(16) -0.0043(14) -0.0140(16)
C1 0.046(2) 0.050(3) 0.037(3) -0.010(2) -0.0047(19) -0.021(2)
Cl2 0.212(4) 0.170(3) 0.373(6) -0.145(3) -0.130(4) 0.008(3)
N2 0.091(3) 0.043(2) 0.057(3) 0.000(2) -0.040(2) -0.025(2)
C2 0.057(3) 0.054(3) 0.047(3) -0.014(2) -0.001(2) -0.028(2)
Cl3 0.225(4) 0.262(4) 0.158(3) -0.049(3) 0.045(3) -0.096(3)
N3 0.0435(19) 0.048(2) 0.031(2) -0.0095(17) -0.0059(15) -0.0177(16)
C3 0.056(3) 0.050(3) 0.044(3) -0.017(2) -0.007(2) -0.021(2)
N4 0.067(3) 0.085(3) 0.055(3) -0.042(2) 0.027(2) -0.050(2)
C4 0.043(2) 0.046(3) 0.037(3) -0.012(2) -0.0067(19) -0.015(2)
C5 0.043(2) 0.049(3) 0.034(2) -0.014(2) -0.0070(18) -0.015(2)
C6 0.044(2) 0.050(3) 0.039(3) -0.014(2) -0.012(2) -0.015(2)
C7 0.066(3) 0.064(3) 0.038(3) -0.005(2) -0.020(2) -0.031(3)
C8 0.065(3) 0.066(3) 0.037(3) -0.005(2) -0.012(2) -0.028(3)
C9 0.048(2) 0.045(3) 0.034(2) -0.006(2) -0.0108(19) -0.012(2)
C10 0.047(2) 0.042(2) 0.036(3) -0.008(2) -0.0067(19) -0.014(2)
C11 0.046(2) 0.045(3) 0.037(3) -0.009(2) -0.0051(19) -0.019(2)
C12 0.056(3) 0.051(3) 0.040(3) -0.006(2) -0.006(2) -0.026(2)
C13 0.051(3) 0.053(3) 0.047(3) -0.013(2) -0.008(2) -0.026(2)
C14 0.042(2) 0.052(3) 0.036(3) -0.013(2) -0.0078(19) -0.018(2)
C15 0.047(2) 0.056(3) 0.029(2) -0.016(2) -0.0043(18) -0.021(2)
C16 0.046(2) 0.056(3) 0.033(2) -0.015(2) -0.0028(18) -0.024(2)
C17 0.067(3) 0.057(3) 0.030(2) -0.014(2) -0.002(2) -0.025(2)
C18 0.058(3) 0.051(3) 0.032(3) -0.009(2) 0.003(2) -0.023(2)
C19 0.042(2) 0.051(3) 0.036(3) -0.010(2) 0.0029(19) -0.020(2)
C20 0.045(2) 0.050(3) 0.029(2) -0.007(2) -0.0023(18) -0.021(2)
C21 0.050(3) 0.043(3) 0.035(2) -0.010(2) -0.0083(19) -0.014(2)
C22 0.046(3) 0.060(3) 0.053(3) -0.023(2) -0.005(2) -0.016(2)
C23 0.054(3) 0.061(3) 0.062(3) -0.020(3) -0.015(2) -0.019(2)
C24 0.077(4) 0.056(3) 0.057(3) -0.021(3) -0.028(3) -0.013(3)
C25 0.065(3) 0.062(3) 0.039(3) -0.021(2) -0.012(2) -0.013(3)
C26 0.048(3) 0.057(3) 0.035(3) -0.013(2) -0.004(2) -0.016(2)
C27 0.045(2) 0.046(3) 0.036(2) -0.007(2) -0.0055(19) -0.017(2)
C28 0.055(3) 0.050(3) 0.039(3) -0.005(2) -0.009(2) -0.017(2)
C29 0.068(3) 0.073(4) 0.048(3) -0.004(3) -0.003(2) -0.039(3)
C30 0.079(4) 0.063(4) 0.058(4) 0.007(3) -0.019(3) -0.042(3)
C31 0.066(3) 0.049(3) 0.073(4) -0.007(3) -0.021(3) -0.018(3)
C32 0.057(3) 0.059(3) 0.043(3) -0.013(2) -0.004(2) -0.022(2)
C33 0.052(3) 0.060(3) 0.028(2) -0.012(2) -0.0024(19) -0.031(2)
C34 0.055(3) 0.062(3) 0.047(3) -0.018(3) 0.000(2) -0.026(2)
C35 0.080(4) 0.071(4) 0.063(4) -0.032(3) 0.012(3) -0.043(3)
C36 0.103(5) 0.105(5) 0.046(3) -0.035(4) 0.013(3) -0.069(4)
C37 0.095(4) 0.105(5) 0.039(3) -0.010(3) -0.016(3) -0.060(4)
C38 0.073(3) 0.071(3) 0.037(3) -0.013(3) -0.009(2) -0.034(3)
C39 0.047(2) 0.052(3) 0.037(3) -0.015(2) 0.0026(19) -0.022(2)
C40 0.061(3) 0.050(3) 0.044(3) -0.011(2) -0.004(2) -0.023(2)
C41 0.090(4) 0.060(3) 0.042(3) 0.000(3) -0.007(3) -0.032(3)
C42 0.085(4) 0.064(4) 0.052(3) -0.011(3) 0.016(3) -0.041(3)
C43 0.060(3) 0.086(4) 0.065(4) -0.026(3) 0.012(3) -0.045(3)
C44 0.064(3) 0.067(3) 0.047(3) -0.011(3) -0.009(2) -0.036(3)
C45 0.141(8) 0.129(8) 0.155(9) -0.045(7) -0.043(7) -0.031(6)

loop_
_atom_type_symbol
_atom_type_description
_atom_type_scat_dispersion_real
_atom_type_scat_dispersion_imag
_atom_type_scat_source
C C 0.0033 0.0016 'International Tables Vol C Tables 4.2.6.8 and 6.1.1.4'
H H 0.0000 0.0000 'International Tables Vol C Tables 4.2.6.8 and 6.1.1.4'
N N 0.0061 0.0033 'International Tables Vol C Tables 4.2.6.8 and 6.1.1.4'
O O 0.0106 0.0060 'International Tables Vol C Tables 4.2.6.8 and 6.1.1.4'
Cl Cl 0.1484 0.1585 'International Tables Vol C Tables 4.2.6.8 and 6.1.1.4'
Cu Cu 0.3201 1.2651 'International Tables Vol C Tables 4.2.6.8 and 6.1.1.4'

loop_
_geom_angle_atom_site_label_1
_geom_angle_atom_site_label_2
_geom_angle_atom_site_label_3
_geom_angle
_geom_angle_site_symmetry_1
_geom_angle_site_symmetry_3
_geom_angle_publ_flag
O1 Cu1 O1' 114.3(3) . . ?
O1 Cu1 N1 98.1(3) . . ?
O1' Cu1 N1 91.88(17) . . ?
O1 Cu1 N3 93.9(3) . . ?
O1' Cu1 N3 93.59(17) . . ?
N1 Cu1 N3 163.39(14) . . ?
O1 Cu1 N2 42.5(3) . . ?
O1' Cu1 N2 156.73(18) . . ?
N1 Cu1 N2 90.47(15) . . ?
N3 Cu1 N2 90.67(14) . . ?
O1 Cu1 N4 150.2(3) . . ?
O1' Cu1 N4 36.10(17) . . ?
N1 Cu1 N4 88.07(13) . . ?
N3 Cu1 N4 87.15(14) . . ?
N2 Cu1 N4 167.18(16) . . ?
N4 O1' Cu1 94.6(3) . . ?
O1 O1 N2 164.0(9) 2_766 . ?
O1 O1 Cu1 109.2(7) 2_766 . ?
N2 O1 Cu1 86.7(4) . . ?
C4 N1 C1 106.4(4) . . ?
C4 N1 Cu1 124.8(3) . . ?
C1 N1 Cu1 127.1(3) . . ?
N1 C1 C20 128.2(4) . . ?
N1 C1 C2 108.8(4) . . ?
C20 C1 C2 122.9(4) . . ?
C9 N2 C6 110.7(4) . . ?
C9 N2 O1 113.9(5) . . ?
C6 N2 O1 118.1(5) . . ?
C9 N2 Cu1 123.9(3) . . ?
C6 N2 Cu1 124.0(3) . . ?
O1 N2 Cu1 50.8(3) . . ?
C3 C2 C1 107.4(4) . . ?
C3 C2 H2A 126.3 . . ?
C1 C2 H2A 126.3 . . ?
C11 N3 C14 107.0(3) . . ?
C11 N3 Cu1 123.8(3) . . ?
C14 N3 Cu1 127.4(3) . . ?
C2 C3 C4 107.8(4) . . ?
C2 C3 H3A 126.1 . . ?
C4 C3 H3A 126.1 . . ?
C16 N4 C19 110.6(4) . . ?
C16 N4 O1' 122.7(4) . . ?
C19 N4 O1' 119.9(4) . . ?
C16 N4 Cu1 121.5(3) . . ?
C19 N4 Cu1 120.5(3) . . ?
O1' N4 Cu1 49.3(2) . . ?
N1 C4 C5 126.1(4) . . ?
N1 C4 C3 109.3(4) . . ?
C5 C4 C3 124.3(4) . . ?
C6 C5 C4 125.7(4) . . ?
C6 C5 C21 116.5(4) . . ?
C4 C5 C21 117.6(4) . . ?
N2 C6 C5 125.0(4) . . ?
N2 C6 C7 106.4(4) . . ?
C5 C6 C7 128.5(4) . . ?
C8 C7 C6 108.5(4) . . ?
C8 C7 H7A 125.8 . . ?
C6 C7 H7A 125.8 . . ?
C7 C8 C9 108.0(4) . . ?
C7 C8 H8A 126.0 . . ?
C9 C8 H8A 126.0 . . ?
N2 C9 C10 125.7(4) . . ?
N2 C9 C8 106.4(4) . . ?
C10 C9 C8 127.9(4) . . ?
C11 C10 C9 125.5(4) . . ?
C11 C10 C27 117.8(4) . . ?
C9 C10 C27 116.6(4) . . ?
C10 C11 N3 126.9(4) . . ?
C10 C11 C12 124.9(4) . . ?
N3 C11 C12 108.1(4) . . ?
C13 C12 C11 108.4(4) . . ?
C13 C12 H12A 125.8 . . ?
C11 C12 H12A 125.8 . . ?
C12 C13 C14 108.2(4) . . ?
C12 C13 H13A 125.9 . . ?
C14 C13 H13A 125.9 . . ?
N3 C14 C15 127.4(4) . . ?
N3 C14 C13 108.3(4) . . ?
C15 C14 C13 124.0(4) . . ?
C14 C15 C16 125.5(4) . . ?
C14 C15 C33 118.9(4) . . ?
C16 C15 C33 115.4(4) . . ?
N4 C16 C15 124.9(4) . . ?
N4 C16 C17 106.8(4) . . ?
C15 C16 C17 128.2(4) . . ?
C18 C17 C16 108.1(4) . . ?
C18 C17 H17A 126.0 . . ?
C16 C17 H17A 126.0 . . ?
C17 C18 C19 108.2(4) . . ?
C17 C18 H18A 125.9 . . ?
C19 C18 H18A 125.9 . . ?
N4 C19 C18 106.2(4) . . ?
N4 C19 C20 125.4(4) . . ?
C18 C19 C20 128.2(4) . . ?
C1 C20 C19 124.9(4) . . ?
C1 C20 C39 119.2(4) . . ?
C19 C20 C39 115.6(4) . . ?
C26 C21 C22 118.1(4) . . ?
C26 C21 C5 121.4(4) . . ?
C22 C21 C5 120.5(4) . . ?
C23 C22 C21 120.0(5) . . ?
C23 C22 H22A 120.0 . . ?
C21 C22 H22A 120.0 . . ?
C24 C23 C22 120.8(5) . . ?
C24 C23 H23A 119.6 . . ?
C22 C23 H23A 119.6 . . ?
C23 C24 C25 119.8(5) . . ?
C23 C24 H24A 120.1 . . ?
C25 C24 H24A 120.1 . . ?
C24 C25 C26 119.7(5) . . ?
C24 C25 H25A 120.1 . . ?
C26 C25 H25A 120.1 . . ?
C21 C26 C25 121.6(4) . . ?
C21 C26 H26A 119.2 . . ?
C25 C26 H26A 119.2 . . ?
C28 C27 C32 117.2(4) . . ?
C28 C27 C10 122.7(4) . . ?
C32 C27 C10 120.0(4) . . ?
C29 C28 C27 122.2(5) . . ?
C29 C28 H28A 118.9 . . ?
C27 C28 H28A 118.9 . . ?
C28 C29 C30 119.9(5) . . ?
C28 C29 H29A 120.0 . . ?
C30 C29 H29A 120.0 . . ?
C31 C30 C29 119.5(5) . . ?
C31 C30 H30A 120.2 . . ?
C29 C30 H30A 120.2 . . ?
C30 C31 C32 119.9(5) . . ?
C30 C31 H31A 120.0 . . ?
C32 C31 H31A 120.0 . . ?
C31 C32 C27 121.2(5) . . ?
C31 C32 H32A 119.4 . . ?
C27 C32 H32A 119.4 . . ?
C38 C33 C34 117.7(4) . . ?
C38 C33 C15 121.0(4) . . ?
C34 C33 C15 121.3(4) . . ?
C33 C34 C35 121.1(5) . . ?
C33 C34 H34A 119.5 . . ?
C35 C34 H34A 119.5 . . ?
C36 C35 C34 120.8(6) . . ?
C36 C35 H35A 119.6 . . ?
C34 C35 H35A 119.6 . . ?
C35 C36 C37 119.9(5) . . ?
C35 C36 H36A 120.0 . . ?
C37 C36 H36A 120.0 . . ?
C36 C37 C38 119.6(5) . . ?
C36 C37 H37A 120.2 . . ?
C38 C37 H37A 120.2 . . ?
C33 C38 C37 120.9(5) . . ?
C33 C38 H38A 119.6 . . ?
C37 C38 H38A 119.6 . . ?
C44 C39 C40 118.4(4) . . ?
C44 C39 C20 120.0(4) . . ?
C40 C39 C20 121.5(4) . . ?
C41 C40 C39 119.8(5) . . ?
C41 C40 H40A 120.1 . . ?
C39 C40 H40A 120.1 . . ?
C42 C41 C40 121.2(5) . . ?
C42 C41 H41A 119.4 . . ?
C40 C41 H41A 119.4 . . ?
C41 C42 C43 119.4(5) . . ?
C41 C42 H42A 120.3 . . ?
C43 C42 H42A 120.3 . . ?
C42 C43 C44 120.7(5) . . ?
C42 C43 H43A 119.7 . . ?
C44 C43 H43A 119.7 . . ?
C43 C44 C39 120.4(5) . . ?
C43 C44 H44A 119.8 . . ?
C39 C44 H44A 119.8 . . ?
Cl2 C45 Cl3 115.8(7) . . ?
Cl2 C45 Cl1 115.3(6) . . ?
Cl3 C45 Cl1 110.4(6) . . ?
Cl2 C45 H45B 104.6 . . ?
Cl3 C45 H45B 104.6 . . ?
Cl1 C45 H45B 104.6 . . ?

loop_
_geom_bond_atom_site_label_1
_geom_bond_atom_site_label_2
_geom_bond_distance
_geom_bond_site_symmetry_2
_geom_bond_publ_flag
Cu1 O1 1.653(7) . ?
Cu1 O1' 1.775(4) . ?
Cu1 N1 1.991(3) . ?
Cu1 N3 1.995(4) . ?
Cu1 N2 2.130(4) . ?
Cu1 N4 2.332(4) . ?
Cl1 C45 1.728(10) . ?
O1' N4 1.378(6) . ?
O1 O1 1.393(14) 2_766 ?
O1 N2 1.442(8) . ?
N1 C4 1.376(5) . ?
N1 C1 1.379(5) . ?
C1 C20 1.407(6) . ?
C1 C2 1.446(6) . ?
Cl2 C45 1.658(10) . ?
N2 C9 1.345(6) . ?
N2 C6 1.372(5) . ?
C2 C3 1.337(6) . ?
C2 H2A 0.9300 . ?
Cl3 C45 1.722(11) . ?
N3 C11 1.387(5) . ?
N3 C14 1.387(5) . ?
C3 C4 1.432(6) . ?
C3 H3A 0.9300 . ?
N4 C16 1.348(6) . ?
N4 C19 1.362(5) . ?
C4 C5 1.408(6) . ?
C5 C6 1.389(6) . ?
C5 C21 1.504(6) . ?
C6 C7 1.403(6) . ?
C7 C8 1.348(6) . ?
C7 H7A 0.9300 . ?
C8 C9 1.426(6) . ?
C8 H8A 0.9300 . ?
C9 C10 1.396(6) . ?
C10 C11 1.385(6) . ?
C10 C27 1.494(6) . ?
C11 C12 1.445(6) . ?
C12 C13 1.323(6) . ?
C12 H12A 0.9300 . ?
C13 C14 1.442(6) . ?
C13 H13A 0.9300 . ?
C14 C15 1.402(6) . ?
C15 C16 1.405(6) . ?
C15 C33 1.498(6) . ?
C16 C17 1.410(6) . ?
C17 C18 1.349(6) . ?
C17 H17A 0.9300 . ?
C18 C19 1.412(6) . ?
C18 H18A 0.9300 . ?
C19 C20 1.415(6) . ?
C20 C39 1.485(6) . ?
C21 C26 1.375(6) . ?
C21 C22 1.402(6) . ?
C22 C23 1.384(6) . ?
C22 H22A 0.9300 . ?
C23 C24 1.366(7) . ?
C23 H23A 0.9300 . ?
C24 C25 1.376(7) . ?
C24 H24A 0.9300 . ?
C25 C26 1.380(6) . ?
C25 H25A 0.9300 . ?
C26 H26A 0.9300 . ?
C27 C28 1.380(6) . ?
C27 C32 1.390(6) . ?
C28 C29 1.362(7) . ?
C28 H28A 0.9300 . ?
C29 C30 1.380(8) . ?
C29 H29A 0.9300 . ?
C30 C31 1.374(8) . ?
C30 H30A 0.9300 . ?
C31 C32 1.380(7) . ?
C31 H31A 0.9300 . ?
C32 H32A 0.9300 . ?
C33 C38 1.368(6) . ?
C33 C34 1.373(6) . ?
C34 C35 1.378(7) . ?
C34 H34A 0.9300 . ?
C35 C36 1.341(8) . ?
C35 H35A 0.9300 . ?
C36 C37 1.359(9) . ?
C36 H36A 0.9300 . ?
C37 C38 1.398(7) . ?
C37 H37A 0.9300 . ?
C38 H38A 0.9300 . ?
C39 C44 1.388(6) . ?
C39 C40 1.402(6) . ?
C40 C41 1.377(7) . ?
C40 H40A 0.9300 . ?
C41 C42 1.361(8) . ?
C41 H41A 0.9300 . ?
C42 C43 1.376(7) . ?
C42 H42A 0.9300 . ?
C43 C44 1.377(7) . ?
C43 H43A 0.9300 . ?
C44 H44A 0.9300 . ?
C45 H45B 0.9800 . ?
